data_7704731
loop_
_publ_author_name
'Liu, Wen-Fang'
'Qiu, Qi-Ming'
'Zhang, Mo'
'Su, Zhao-Min'
'An, Qingqing'
'Lv, Hongjin'
'Jia, Zhiyu'
'Yang, Guo-Yu'

_publ_section_title
;
 Two new Cu-based borate catalysts with cubic supramolecular cages for
 efficient catalytic hydrogen evolution.
;
_journal_issue 29
_journal_name_full 'Dalton transactions (Cambridge, England : 2003)'
_journal_page_first 10156
_journal_page_last 10161
_journal_paper_doi 10.1039/d0dt01994a
_journal_volume 49
_journal_year 2020
_chemical_formula_moiety 'B5 Cu H8 K0.535 Na0.465 O13.25, 2.25[H2O]'
_chemical_formula_sum 'B5 Cu H12.5 K0.54 Na0.47 O15.5'
_chemical_formula_weight 410.11
_space_group_crystal_system tetragonal
_space_group_IT_number 82
_space_group_name_Hall 'I -4'
_space_group_name_H-M_alt 'I -4'
_atom_sites_solution_hydrogens mixed
_audit_creation_date 2020-06-22
_audit_creation_method
;
Olex2 1.3
(compiled 2020.02.04 svn.rd84adfe8 for OlexSys, GUI svn.r6032)
;
_audit_update_record
;
2020-06-23 deposited with the CCDC.	2020-06-26 downloaded from the CCDC.
;
_cell_angle_alpha 90
_cell_angle_beta 90
_cell_angle_gamma 90
_cell_formula_units_Z 8
_cell_length_a 18.1973(11)
_cell_length_b 18.1973(11)
_cell_length_c 10.6676(8)
_cell_measurement_reflns_used 3421
_cell_measurement_temperature 299(2)
_cell_measurement_theta_max 27.8220
_cell_measurement_theta_min 4.3245
_cell_volume 3532.5(4)
_computing_cell_refinement 'Bruker SMART'
_computing_data_collection 'Bruker SAINT'
_computing_data_reduction 'SADABS (University of Gottingen, 1996)'
_computing_molecular_graphics 'Olex2 1.3 (Dolomanov et al., 2009)'
_computing_publication_material 'Olex2 1.3 (Dolomanov et al., 2009)'
_computing_structure_refinement 'SHELXL 2018/3 (Sheldrick, 2015)'
_computing_structure_solution 'SHELXL-97 (Sheldrick, 1990)'
_diffrn_ambient_temperature 299.15
_diffrn_measured_fraction_theta_full 0.998
_diffrn_measured_fraction_theta_max 0.998
_diffrn_measurement_device_type 'hybrid pixel array detector'
_diffrn_measurement_method 'phi and omega scans'
_diffrn_radiation_type MoK\a
_diffrn_radiation_wavelength 0.71073
_diffrn_reflns_av_R_equivalents 0.0997
_diffrn_reflns_av_unetI/netI 0.0538
_diffrn_reflns_Laue_measured_fraction_full 0.998
_diffrn_reflns_Laue_measured_fraction_max 0.998
_diffrn_reflns_limit_h_max 21
_diffrn_reflns_limit_h_min -21
_diffrn_reflns_limit_k_max 21
_diffrn_reflns_limit_k_min -21
_diffrn_reflns_limit_l_max 11
_diffrn_reflns_limit_l_min -12
_diffrn_reflns_number 23332
_diffrn_reflns_point_group_measured_fraction_full 0.998
_diffrn_reflns_point_group_measured_fraction_max 0.998
_diffrn_reflns_theta_full 25.022
_diffrn_reflns_theta_max 25.022
_diffrn_reflns_theta_min 2.238
_exptl_absorpt_coefficient_mu 1.437
_exptl_absorpt_correction_T_max 0.976
_exptl_absorpt_correction_T_min 0.798
_exptl_absorpt_correction_type multi-scan
_exptl_absorpt_process_details '(<i>SADABS</i>; Bruker, 2007)'
_exptl_crystal_colour 'dark green'
_exptl_crystal_density_diffrn 1.542
_exptl_crystal_description block
_exptl_crystal_F_000 1647
_exptl_crystal_size_max 0.22
_exptl_crystal_size_mid 0.18
_exptl_crystal_size_min 0.07
_refine_diff_density_max 0.719
_refine_diff_density_min -0.398
_refine_diff_density_rms 0.084
_refine_ls_abs_structure_details
;
 Refined as an inversion twin.
;
_refine_ls_abs_structure_Flack 0.58(3)
_refine_ls_extinction_method none
_refine_ls_goodness_of_fit_ref 1.034
_refine_ls_hydrogen_treatment mixed
_refine_ls_matrix_type full
_refine_ls_number_parameters 211
_refine_ls_number_reflns 3130
_refine_ls_number_restraints 45
_refine_ls_restrained_S_all 1.030
_refine_ls_R_factor_all 0.0602
_refine_ls_R_factor_gt 0.0540
_refine_ls_shift/su_max 0.000
_refine_ls_shift/su_mean 0.000
_refine_ls_structure_factor_coef Fsqd
_refine_ls_weighting_details 'w=1/[\s^2^(Fo^2^)+(0.1010P)^2^+6.0012P] where P=(Fo^2^+2Fc^2^)/3'
_refine_ls_weighting_scheme calc
_refine_ls_wR_factor_gt 0.1496
_refine_ls_wR_factor_ref 0.1559
_reflns_Friedel_coverage 0.886
_reflns_Friedel_fraction_full 0.999
_reflns_Friedel_fraction_max 0.999
_reflns_number_gt 2833
_reflns_number_total 3130
_reflns_threshold_expression 'I > 2\s(I)'
_cod_data_source_file d0dt01994a2.cif
_cod_data_source_block b
_cod_depositor_comments 'Adding full bibliography for 7704730--7704731.cif.'
_cod_original_cell_volume 3532.5(5)
_cod_original_formula_sum 'B5 H12.50 Cu K0.54 Na0.47 O15.50'
_cod_database_code 7704731
_shelx_shelxl_version_number 2018/3
_shelx_space_group_comment
;
The symmetry employed for this shelxl refinement is uniquely defined
by the following loop, which should always be used as a source of
symmetry information in preference to the above space-group names.
They are only intended as comments.
;
_olex2_refinement_description
;
1. Twinned data refinement
 Scales: 0.42(3)
 0.58(3)
2. Fixed Uiso
 At 1.5 times of:
  All O(H) groups, All O(H,H) groups
3. Shared sites
{Na1, K1}
4. Restrained distances
 O5-H5
 0.85 with sigma of 0.01
 B3-H5
 1.852889 with sigma of 0.02
5. Rigid bond restraints
 Cu1A, O9A, B5
 with sigma for 1-2 distances of 0.01 and sigma for 1-3 distances of 0.01
 Cu1B, O9B, B5
 with sigma for 1-2 distances of 0.01 and sigma for 1-3 distances of 0.01
6. Uiso/Uaniso restraints and constraints
O10A \\sim Cu1B \\sim O9B: within 2A with sigma of 0.04 and sigma for terminal
atoms of 0.08 within 2A
Cu1B \\sim O9B \\sim B5: within 2A with sigma of 0.04 and sigma for terminal
atoms of 0.08 within 2A
Cu1A \\sim O9A \\sim B5: within 2A with sigma of 0.04 and sigma for terminal
atoms of 0.08 within 2A
Uanis(O10A) \\sim Ueq: with sigma of 0.001 and sigma for terminal atoms of 0.002
Uanis(Na1) = Uanis(K1)
7. Rigid body (RIGU) restrains
 O10A, Cu1B, O9B
 with sigma for 1-2 distances of 0.004 and sigma for 1-3 distances of 0.004
8. Others
 Sof(Cu1B)=Sof(O9B)=1-FVAR(1)
 Sof(Cu1A)=Sof(O9A)=FVAR(1)
 Sof(Na1)=1-FVAR(2)
 Sof(K1)=FVAR(2)
 Fixed Sof: O10A(0.25)
9.a Riding coordinates:
 O9(H9A,H9B), O3W(H3WA,H3WB), O2W(H2WA,H2WB)
9.b Idealised tetrahedral OH refined as rotating group:
 O1(H1)
;
_smtbx_masks_special_details
;
A solvent mask was calculated and 182 electrons were 
found in a volume of 1114\%A^3^ in 1 void per unit cell. 
This is consistent with the presence of 9[H2O] per Formula Unit 
which account for 180 electrons per unit cell.
;
_smtbx_masks_void_probe_radius 1.2
_smtbx_masks_void_truncation_radius 1.2
_platon_squeeze_void_probe_radius 1.20
_olex2_submission_special_instructions 'No special instructions were received'

loop_
_space_group_symop_operation_xyz
'x, y, z'
'y, -x, -z'
'-x, -y, z'
'-y, x, -z'
'x+1/2, y+1/2, z+1/2'
'y+1/2, -x+1/2, -z+1/2'
'-x+1/2, -y+1/2, z+1/2'
'-y+1/2, x+1/2, -z+1/2'

loop_
_atom_site_label
_atom_site_type_symbol
_atom_site_fract_x
_atom_site_fract_y
_atom_site_fract_z
_atom_site_U_iso_or_equiv
_atom_site_adp_type
_atom_site_occupancy
_atom_site_site_symmetry_order
_atom_site_calc_flag
_atom_site_refinement_flags_posn
_atom_site_refinement_flags_adp
_atom_site_refinement_flags_occupancy
_atom_site_disorder_assembly
_atom_site_disorder_group
Cu1A Cu 0.40176(6) 0.44434(6) 1.05073(12) 0.0363(4) Uani 0.720(3) 1 d . U P A 1
Cu1B Cu 0.39622(14) 0.44308(14) 0.9236(3) 0.0277(10) Uani 0.280(3) 1 d . U P A 2
B2 B 0.2371(3) 0.4311(3) 0.9915(7) 0.0226(13) Uani 1 1 d . . . . .
B5 B 0.2937(4) 0.5580(4) 1.0037(9) 0.0324(16) Uani 1 1 d . U . . .
B4 B 0.3037(3) 0.3155(4) 0.9809(7) 0.0266(15) Uani 1 1 d . . . . .
B3 B 0.2211(5) 0.3494(5) 0.8110(8) 0.0392(19) Uani 1 1 d D . . . .
B1 B 0.2050(5) 0.3343(4) 1.1392(8) 0.0329(17) Uani 1 1 d . . . . .
O6 O 0.3109(2) 0.3956(2) 0.9968(5) 0.0306(10) Uani 1 1 d . . . . .
O7 O 0.2392(2) 0.5091(2) 1.0011(5) 0.0334(10) Uani 1 1 d . . . . .
O8 O 0.2737(2) 0.6307(2) 1.0087(6) 0.0359(12) Uani 1 1 d . . . . .
O4 O 0.2040(3) 0.4125(3) 0.8670(5) 0.0358(12) Uani 1 1 d . . . . .
O2 O 0.2562(2) 0.2887(2) 1.0870(4) 0.0294(10) Uani 1 1 d . . . . .
O9B O 0.3595(10) 0.5442(9) 0.930(2) 0.033(4) Uani 0.280(3) 1 d . U P A 2
O3 O 0.1905(3) 0.4018(3) 1.0900(5) 0.0359(12) Uani 1 1 d . . . . .
O1 O 0.1626(4) 0.3129(3) 1.2379(6) 0.0529(16) Uani 1 1 d . . . . .
H1 H 0.170240 0.269382 1.253048 0.079 Uiso 1 1 calc R U . . .
O5 O 0.1892(5) 0.3343(4) 0.6945(6) 0.070(2) Uani 1 1 d D . . . .
H5 H 0.204(6) 0.294(4) 0.665(7) 0.104 Uiso 1 1 d D U . . .
O12 O 0.2691(3) 0.2994(2) 0.8623(4) 0.0320(11) Uani 1 1 d . . . . .
K1 K 0.10980(17) 0.39244(12) 0.4731(3) 0.0674(12) Uani 0.54(2) 1 d . . P . .
O9 O 0.0672(13) 0.5427(5) 0.5267(14) 0.223(10) Uani 1 1 d . . . . .
H9A H 0.026469 0.563257 0.509888 0.335 Uiso 1 1 d R U . . .
H9B H 0.092599 0.575557 0.490138 0.335 Uiso 1 1 d R U . . .
O3W O 0.1402(10) 0.5087(6) 1.2584(12) 0.172(7) Uani 1 1 d . . . . .
H3WA H 0.123312 0.552006 1.265634 0.258 Uiso 1 1 d R U . . .
H3WB H 0.158832 0.507496 1.185244 0.258 Uiso 1 1 d R U . . .
O2W O 0.1273(13) 0.5304(9) 0.7673(18) 0.233(11) Uani 1 1 d . . . . .
H2WA H 0.145663 0.492849 0.803134 0.349 Uiso 1 1 d R U . . .
H2WB H 0.155963 0.565369 0.787034 0.349 Uiso 1 1 d R U . . .
O9A O 0.3633(4) 0.5384(4) 1.0240(14) 0.066(3) Uani 0.720(3) 1 d . U P A 1
O10A O 0.500000 0.500000 0.9154(12) 0.031(3) Uani 0.5 2 d S TU P A 2
Na1 Na 0.10980(17) 0.39244(12) 0.4731(3) 0.0674(12) Uani 0.46(2) 1 d . . P . .

loop_
_atom_site_aniso_label
_atom_site_aniso_U_11
_atom_site_aniso_U_22
_atom_site_aniso_U_33
_atom_site_aniso_U_23
_atom_site_aniso_U_13
_atom_site_aniso_U_12
Cu1A 0.0205(6) 0.0225(6) 0.0660(9) -0.0047(5) -0.0067(5) 0.0002(4)
Cu1B 0.0178(15) 0.0158(15) 0.050(2) 0.0051(12) 0.0082(11) 0.0043(10)
B2 0.017(3) 0.020(3) 0.031(4) 0.002(3) 0.004(3) 0.002(2)
B5 0.023(3) 0.020(3) 0.054(5) 0.002(3) -0.008(3) 0.005(3)
B4 0.014(3) 0.030(3) 0.035(4) 0.002(3) 0.014(3) 0.001(2)
B3 0.050(5) 0.035(4) 0.032(4) 0.001(3) -0.006(4) 0.007(4)
B1 0.039(4) 0.021(4) 0.040(4) -0.003(3) 0.006(3) 0.008(3)
O6 0.0197(19) 0.023(2) 0.049(3) 0.004(2) 0.000(2) 0.0009(16)
O7 0.023(2) 0.030(2) 0.047(3) -0.003(2) -0.005(2) -0.0026(17)
O8 0.024(2) 0.0188(19) 0.065(3) -0.001(2) 0.013(2) 0.0025(16)
O4 0.045(3) 0.033(3) 0.030(2) -0.004(2) -0.014(2) 0.008(2)
O2 0.028(2) 0.030(2) 0.029(2) 0.0079(18) 0.0109(19) 0.0020(18)
O9B 0.038(9) 0.007(7) 0.054(11) -0.002(8) -0.013(8) 0.003(6)
O3 0.027(2) 0.035(3) 0.045(3) 0.015(2) 0.013(2) 0.0075(19)
O1 0.074(4) 0.042(3) 0.043(3) 0.011(2) 0.029(3) 0.020(3)
O5 0.101(5) 0.061(4) 0.046(4) -0.016(3) -0.037(4) 0.045(4)
O12 0.047(3) 0.023(2) 0.025(2) -0.0025(18) -0.010(2) 0.004(2)
K1 0.086(2) 0.0354(14) 0.081(2) 0.0046(12) -0.0058(15) -0.0025(11)
O9 0.50(3) 0.045(5) 0.127(12) -0.025(6) 0.006(15) -0.038(10)
O3W 0.303(18) 0.092(8) 0.120(9) -0.040(7) 0.141(12) -0.029(10)
O2W 0.37(3) 0.153(13) 0.178(16) 0.015(11) -0.166(18) 0.082(16)
O9A 0.020(3) 0.016(3) 0.162(12) 0.010(5) 0.019(5) 0.003(3)
O10A 0.031(3) 0.031(3) 0.032(3) 0.000 0.000 -0.0005(14)
Na1 0.086(2) 0.0354(14) 0.081(2) 0.0046(12) -0.0058(15) -0.0025(11)

loop_
_atom_type_symbol
_atom_type_description
_atom_type_scat_dispersion_real
_atom_type_scat_dispersion_imag
_atom_type_scat_source
B B 0.0013 0.0007 'International Tables Vol C Tables 4.2.6.8 and 6.1.1.4'
Cu Cu 0.3201 1.2651 'International Tables Vol C Tables 4.2.6.8 and 6.1.1.4'
H H 0.0000 0.0000 'International Tables Vol C Tables 4.2.6.8 and 6.1.1.4'
K K 0.2009 0.2494 'International Tables Vol C Tables 4.2.6.8 and 6.1.1.4'
Na Na 0.0362 0.0249 'International Tables Vol C Tables 4.2.6.8 and 6.1.1.4'
O O 0.0106 0.0060 'International Tables Vol C Tables 4.2.6.8 and 6.1.1.4'

loop_
_geom_angle_atom_site_label_1
_geom_angle_atom_site_label_2
_geom_angle_atom_site_label_3
_geom_angle
_geom_angle_site_symmetry_1
_geom_angle_site_symmetry_3
_geom_angle_publ_flag
O6 Cu1A O9A 90.5(3) . 4_657 ?
O9A Cu1A O6 93.1(3) . . ?
O9A Cu1A O9A 144.9(2) . 4_657 ?
O6 Cu1B O9B 97.6(6) . . ?
O6 Cu1B O9B 79.6(4) . 4_657 ?
O6 Cu1B O10A 158.6(4) . . ?
O9B Cu1B O10A 81.3(6) . . ?
O6 B2 O4 107.3(5) . . ?
O7 B2 O6 113.9(5) . . ?
O7 B2 O4 107.4(5) . . ?
O7 B2 O3 109.3(5) . . ?
O3 B2 O6 109.8(5) . . ?
O3 B2 O4 108.9(5) . . ?
O7 B5 O8 116.5(6) . . ?
O7 B5 O9B 119.1(9) . . ?
O7 B5 K1 57.6(3) . 8_556 ?
O7 B5 O9A 122.1(6) . . ?
O8 B5 O9B 113.9(9) . . ?
O8 B5 K1 59.0(3) . 8_556 ?
O9A B5 O8 120.2(6) . . ?
O9A B5 K1 166.6(8) . 8_556 ?
O6 B4 O2 106.6(5) . . ?
O8 B4 O6 116.5(5) 4_657 . ?
O8 B4 O2 104.5(5) 4_657 . ?
O8 B4 O12 109.0(5) 4_657 . ?
O12 B4 O6 109.9(5) . . ?
O12 B4 O2 110.0(5) . . ?
O4 B3 O5 118.0(7) . . ?
O4 B3 O12 122.7(7) . . ?
O12 B3 O5 119.2(7) . . ?
O3 B1 O2 121.5(7) . . ?
O3 B1 O1 116.5(6) . . ?
O1 B1 O2 121.8(6) . . ?
B2 O6 Cu1A 125.0(4) . . ?
B2 O6 Cu1B 120.8(4) . . ?
B4 O6 Cu1A 123.7(3) . . ?
B4 O6 Cu1B 117.7(4) . . ?
B4 O6 B2 110.1(4) . . ?
B2 O7 K1 126.1(3) . 8_556 ?
B5 O7 B2 133.4(5) . . ?
B5 O7 K1 100.5(4) . 8_556 ?
B5 O8 B4 132.1(5) . 2_567 ?
B5 O8 K1 98.3(4) . 8_556 ?
B4 O8 K1 129.1(4) 2_567 8_556 ?
B3 O4 B2 119.9(5) . . ?
B1 O2 B4 120.1(5) . . ?
B5 O9B Cu1B 117.4(12) . . ?
B5 O9B Cu1B 95.2(11) . 2_567 ?
B1 O3 B2 119.9(5) . . ?
B1 O1 H1 109.5 . . ?
B1 O1 K1 132.7(5) . 1_556 ?
K1 O1 H1 110.4 1_556 . ?
B3 O5 H5 112(3) . . ?
B3 O5 Na1 147.2(5) . . ?
Na1 O5 H5 99(4) . . ?
B3 O12 B4 119.5(5) . . ?
H9A O9 H9B 93.9 . . ?
Na1 O9 H9A 127.3 . . ?
Na1 O9 H9B 115.3 . . ?
K1 O3W K1 158.2(7) 8_556 1_556 ?
K1 O3W H3WA 57.2 8_556 . ?
K1 O3W H3WA 119.3 1_556 . ?
K1 O3W H3WB 50.8 8_556 . ?
K1 O3W H3WB 135.8 1_556 . ?
H3WA O3W H3WB 104.5 . . ?
K1 O2W H2WA 91.1 8_556 . ?
K1 O2W H2WB 60.5 8_556 . ?
H2WA O2W H2WB 104.5 . . ?
Cu1A O9A Cu1A 106.5(3) . 2_567 ?
B5 O9A Cu1A 128.6(5) . . ?
B5 O9A Cu1A 119.3(7) . 2_567 ?
Cu1B O10A Cu1B 175.3(7) . 3_665 ?
O10A O10A Cu1B 87.7(3) 2_567 . ?
O10A O10A Cu1B 87.7(4) 2_567 3_665 ?
O9 Na1 O5 108.0(4) . . ?

loop_
_geom_bond_atom_site_label_1
_geom_bond_atom_site_label_2
_geom_bond_distance
_geom_bond_site_symmetry_2
_geom_bond_publ_flag
Cu1A O6 1.963(4) . ?
Cu1A O9A 1.870(7) . ?
Cu1A O9A 1.999(8) 4_657 ?
Cu1B O6 1.941(5) . ?
Cu1B O9B 2.436(19) 4_657 ?
Cu1B O9B 1.959(16) . ?
Cu1B O10A 2.156(3) . ?
B2 O6 1.491(7) . ?
B2 O7 1.424(8) . ?
B2 O4 1.498(9) . ?
B2 O3 1.451(8) . ?
B5 O7 1.332(8) . ?
B5 O8 1.374(8) . ?
B5 O9B 1.46(2) . ?
B5 K1 3.524(7) 8_556 ?
B5 O9A 1.335(11) . ?
B4 O6 1.473(8) . ?
B4 O8 1.420(8) 4_657 ?
B4 O2 1.505(8) . ?
B4 O12 1.443(9) . ?
B3 O4 1.332(10) . ?
B3 O5 1.399(11) . ?
B3 O12 1.375(10) . ?
B1 O2 1.366(9) . ?
B1 O3 1.361(9) . ?
B1 O1 1.362(10) . ?
O7 K1 3.028(5) 8_556 ?
O8 K1 3.053(5) 8_556 ?
O1 H1 0.8200 . ?
O1 K1 3.053(6) 1_556 ?
O5 H5 0.843(15) . ?
O5 Na1 2.963(6) . ?
O9 H9A 0.8496 . ?
O9 H9B 0.8497 . ?
O9 Na1 2.899(12) . ?
O3W H3WA 0.8502 . ?
O3W H3WB 0.8505 . ?
O2W H2WA 0.8502 . ?
O2W H2WB 0.8493 . ?
O10A O10A 1.81(3) 2_567 ?

loop_
_geom_torsion_atom_site_label_1
_geom_torsion_atom_site_label_2
_geom_torsion_atom_site_label_3
_geom_torsion_atom_site_label_4
_geom_torsion
_geom_torsion_site_symmetry_1
_geom_torsion_site_symmetry_2
_geom_torsion_site_symmetry_3
_geom_torsion_site_symmetry_4
_geom_torsion_publ_flag
O6 Cu1A O9A Cu1A -140.2(6) . . . 2_567 ?
O6 Cu1A O9A B5 12.8(13) . . . . ?
O6 B2 O7 B5 6.4(11) . . . . ?
O6 B2 O7 K1 -172.4(4) . . . 8_556 ?
O6 B2 O4 B3 30.1(8) . . . . ?
O6 B2 O3 B1 -23.5(9) . . . . ?
O6 B4 O2 B1 28.3(8) . . . . ?
O6 B4 O12 B3 -28.5(8) . . . . ?
O7 B2 O6 Cu1A 14.0(8) . . . . ?
O7 B2 O6 Cu1B -34.8(8) . . . . ?
O7 B2 O6 B4 -177.6(5) . . . . ?
O7 B2 O4 B3 152.9(7) . . . . ?
O7 B2 O3 B1 -149.1(6) . . . . ?
O7 B5 O8 B4 176.2(7) . . . 2_567 ?
O7 B5 O8 K1 3.6(8) . . . 8_556 ?
O7 B5 O9B Cu1B -147.2(7) . . . 2_567 ?
O7 B5 O9B Cu1B -39.6(17) . . . . ?
O7 B5 O9A Cu1A 150.7(7) . . . 2_567 ?
O7 B5 O9A Cu1A 0.7(18) . . . . ?
O8 B5 O7 B2 177.4(7) . . . . ?
O8 B5 O7 K1 -3.6(8) . . . 8_556 ?
O8 B5 O9B Cu1B 176.7(9) . . . . ?
O8 B5 O9B Cu1B 69.1(10) . . . 2_567 ?
O8 B5 O9A Cu1A -41.9(14) . . . 2_567 ?
O8 B5 O9A Cu1A 168.1(9) . . . . ?
O8 B4 O6 Cu1A -7.8(8) 4_657 . . . ?
O8 B4 O6 Cu1B 39.5(8) 4_657 . . . ?
O8 B4 O6 B2 -176.4(6) 4_657 . . . ?
O8 B4 O2 B1 152.3(6) 4_657 . . . ?
O8 B4 O12 B3 -157.3(6) 4_657 . . . ?
O4 B2 O6 Cu1A 132.7(4) . . . . ?
O4 B2 O6 Cu1B 83.9(5) . . . . ?
O4 B2 O6 B4 -58.9(6) . . . . ?
O4 B2 O7 B5 -112.3(8) . . . . ?
O4 B2 O7 K1 68.9(6) . . . 8_556 ?
O4 B2 O3 B1 93.8(7) . . . . ?
O4 B3 O5 Na1 16.0(18) . . . . ?
O4 B3 O12 B4 -0.9(12) . . . . ?
O2 B4 O6 Cu1A 108.4(5) . . . . ?
O2 B4 O6 Cu1B 155.7(4) . . . . ?
O2 B4 O6 B2 -60.2(7) . . . . ?
O2 B4 O12 B3 88.6(7) . . . . ?
O2 B1 O3 B2 -9.0(11) . . . . ?
O2 B1 O1 K1 140.2(6) . . . 1_556 ?
O9B B5 O7 B2 34.6(15) . . . . ?
O9B B5 O7 K1 -146.4(10) . . . 8_556 ?
O9B B5 O8 B4 -39.2(14) . . . 2_567 ?
O9B B5 O8 K1 148.2(10) . . . 8_556 ?
O3 B2 O6 Cu1A -109.0(5) . . . . ?
O3 B2 O6 Cu1B -157.8(4) . . . . ?
O3 B2 O6 B4 59.4(7) . . . . ?
O3 B2 O7 B5 129.7(8) . . . . ?
O3 B2 O7 K1 -49.1(7) . . . 8_556 ?
O3 B2 O4 B3 -88.8(7) . . . . ?
O3 B1 O2 B4 6.3(11) . . . . ?
O3 B1 O1 K1 -43.7(11) . . . 1_556 ?
O1 B1 O2 B4 -177.8(7) . . . . ?
O1 B1 O3 B2 175.0(7) . . . . ?
O5 B3 O4 B2 -179.7(8) . . . . ?
O5 B3 O12 B4 178.4(8) . . . . ?
O12 B4 O6 Cu1A -132.4(4) . . . . ?
O12 B4 O6 Cu1B -85.1(5) . . . . ?
O12 B4 O6 B2 59.0(7) . . . . ?
O12 B4 O2 B1 -90.8(7) . . . . ?
O12 B3 O4 B2 -0.4(12) . . . . ?
O12 B3 O5 Na1 -163.3(8) . . . . ?
K1 B5 O7 B2 -179.0(9) 8_556 . . . ?
K1 B5 O8 B4 172.6(9) 8_556 . . 2_567 ?
K1 B5 O9B Cu1B 137.8(12) 8_556 . . 2_567 ?
K1 B5 O9B Cu1B -114.6(14) 8_556 . . . ?
K1 B5 O9A Cu1A 86(2) 8_556 . . . ?
K1 B5 O9A Cu1A -124.5(19) 8_556 . . 2_567 ?
O9A Cu1A O9A Cu1A -44.9(8) 4_657 . . 2_567 ?
O9A Cu1A O9A B5 108.1(13) 4_657 . . . ?
O9A B5 O7 B2 -14.8(15) . . . . ?
O9A B5 O7 K1 164.2(10) . . . 8_556 ?
O9A B5 O8 B4 8.1(15) . . . 2_567 ?
O9A B5 O8 K1 -164.5(10) . . . 8_556 ?

loop_
_twin_individual_id
_twin_individual_mass_fraction_refined
1 0.42(3)
2 0.58(3)

loop_
_smtbx_masks_void_nr
_smtbx_masks_void_average_x
_smtbx_masks_void_average_y
_smtbx_masks_void_average_z
_smtbx_masks_void_volume
_smtbx_masks_void_count_electrons
_smtbx_masks_void_content
1 0.000 0.000 0.000 557.2 90.6 '9 water'
2 0.500 0.500 0.500 557.2 90.6 '9 water'
